data_7043232
loop_
_publ_author_name
'Yang, Guo-Yu'
'Wei, Qi'
'Sun, Li'
'Zhang, Jie'

_publ_section_title
;
 Two Deep-Ultraviolet Nonlinear Optical Alkaline-Earth Metal Borates Based
 on Different Types of Oxoboron Clusters
;
_journal_name_full 'Dalton Trans.'
_journal_paper_doi 10.1039/C7DT01677H
_journal_year 2017
_chemical_formula_sum 'B11 Ca2 H7 O22'
_chemical_formula_weight 558.13
_chemical_name_systematic
; 
 ? 
;
_space_group_IT_number 4
_symmetry_cell_setting monoclinic
_symmetry_space_group_name_Hall 'P 2yb'
_symmetry_space_group_name_H-M 'P 1 21 1'
_atom_sites_solution_hydrogens geom
_atom_sites_solution_primary direct
_atom_sites_solution_secondary difmap
_audit_creation_method SHELXL-97
_cell_angle_alpha 90.00
_cell_angle_beta 119.029(9)
_cell_angle_gamma 90.00
_cell_formula_units_Z 2
_cell_length_a 6.5100(4)
_cell_length_b 20.4228(8)
_cell_length_c 6.6513(5)
_cell_measurement_reflns_used 3207
_cell_measurement_temperature 293(2)
_cell_measurement_theta_max 29.2983
_cell_measurement_theta_min 2.9862
_cell_volume 773.21(11)
_computing_cell_refinement 'CrysAlisPro, Agilent Technologies'
_computing_data_collection 'CrysAlisPro, Agilent Technologies'
_computing_data_reduction 'CrysAlisPro, Agilent Technologies'
_computing_structure_refinement 'SHELXL-97 (Sheldrick, 1997)'
_computing_structure_solution 'SHELXS-97 (Sheldrick, 1990)'
_diffrn_ambient_temperature 293(2)
_diffrn_measured_fraction_theta_full 0.999
_diffrn_measured_fraction_theta_max 0.999
_diffrn_measurement_device_type 'SuperNova, Dual, Cu at zero, Atlas'
_diffrn_radiation_monochromator graphite
_diffrn_radiation_source 'fine-focus sealed tube'
_diffrn_radiation_type MoK\a
_diffrn_radiation_wavelength 0.71073
_diffrn_reflns_av_R_equivalents 0.0266
_diffrn_reflns_av_sigmaI/netI 0.0337
_diffrn_reflns_limit_h_max 7
_diffrn_reflns_limit_h_min -7
_diffrn_reflns_limit_k_max 22
_diffrn_reflns_limit_k_min -24
_diffrn_reflns_limit_l_max 7
_diffrn_reflns_limit_l_min -7
_diffrn_reflns_number 5196
_diffrn_reflns_theta_full 24.98
_diffrn_reflns_theta_max 24.98
_diffrn_reflns_theta_min 3.50
_exptl_absorpt_coefficient_mu 0.872
_exptl_absorpt_correction_T_max 1.00000
_exptl_absorpt_correction_T_min 0.70808
_exptl_absorpt_correction_type multi-scan
_exptl_absorpt_process_details 'CrysAlisPro, Agilent Technologies'
_exptl_crystal_colour colorless
_exptl_crystal_density_diffrn 2.397
_exptl_crystal_density_method 'not measured'
_exptl_crystal_description block
_exptl_crystal_F_000 556
_exptl_crystal_size_max 0.1800
_exptl_crystal_size_mid 0.1500
_exptl_crystal_size_min 0.1200
_refine_diff_density_max 0.474
_refine_diff_density_min -0.381
_refine_diff_density_rms 0.086
_refine_ls_abs_structure_details 'Flack H D (1983), Acta Cryst. A39, 876-881'
_refine_ls_abs_structure_Flack 0.31(4)
_refine_ls_extinction_method none
_refine_ls_goodness_of_fit_ref 1.087
_refine_ls_hydrogen_treatment mixed
_refine_ls_matrix_type full
_refine_ls_number_parameters 317
_refine_ls_number_reflns 2415
_refine_ls_number_restraints 13
_refine_ls_restrained_S_all 1.087
_refine_ls_R_factor_all 0.0403
_refine_ls_R_factor_gt 0.0373
_refine_ls_shift/su_max 0.000
_refine_ls_shift/su_mean 0.000
_refine_ls_structure_factor_coef Fsqd
_refine_ls_weighting_details 'calc w=1/[\s^2^(Fo^2^)+(0.0658P)^2^+0.1916P] where P=(Fo^2^+2Fc^2^)/3'
_refine_ls_weighting_scheme calc
_refine_ls_wR_factor_gt 0.0995
_refine_ls_wR_factor_ref 0.1025
_reflns_number_gt 2285
_reflns_number_total 2415
_reflns_threshold_expression >2sigma(I)
_cod_data_source_file c7dt01677h1.cif
_cod_data_source_block 1
_cod_original_cell_volume 773.21(8)
_cod_original_sg_symbol_H-M P2(1)
_cod_database_code 7043232

loop_
_symmetry_equiv_pos_as_xyz
'x, y, z'
'-x, y+1/2, -z'

loop_
_atom_site_label
_atom_site_type_symbol
_atom_site_fract_x
_atom_site_fract_y
_atom_site_fract_z
_atom_site_U_iso_or_equiv
_atom_site_adp_type
_atom_site_occupancy
_atom_site_symmetry_multiplicity
_atom_site_calc_flag
_atom_site_refinement_flags
Ca1 Ca 0.69336(16) 0.77196(4) 0.37557(16) 0.0173(3) Uani 1 1 d .
Ca2 Ca 1.00434(16) 0.65639(4) 0.07703(17) 0.0155(2) Uani 1 1 d .
B1 B 1.1967(9) 0.7993(2) 0.4771(9) 0.0093(10) Uani 1 1 d U
B2 B 1.0198(8) 0.7969(2) 0.0586(9) 0.0074(10) Uani 1 1 d U
B3 B 1.2840(9) 0.7806(3) 0.8812(10) 0.0139(11) Uani 1 1 d .
B4 B 1.5973(8) 0.7728(2) 0.7875(9) 0.0129(10) Uani 1 1 d .
B5 B 1.0984(9) 0.9019(3) 0.2501(10) 0.0158(11) Uani 1 1 d .
B6 B 0.6762(10) 0.6215(3) 0.3884(10) 0.0153(12) Uani 1 1 d .
B7 B 0.4970(9) 0.6209(3) -0.0329(9) 0.0142(12) Uani 1 1 d .
B8 B 0.5978(10) 0.5172(3) 0.1835(10) 0.0188(12) Uani 1 1 d .
B9 B 0.0966(9) 0.6442(2) -0.3418(9) 0.0118(11) Uani 1 1 d .
B10 B 0.4144(9) 0.6374(2) -0.4327(9) 0.0111(10) Uani 1 1 d .
B11 B 0.6907(10) 0.9227(3) 0.4213(11) 0.0239(13) Uani 1 1 d .
O1W O 1.0281(6) 0.54509(18) 0.1262(6) 0.0278(9) Uani 1 1 d .
H1WA H 1.0881 0.5274 0.2729 0.033 Uiso 1 1 calc R
H1WB H 0.9779 0.5176 -0.0005 0.033 Uiso 1 1 calc R
O1 O 0.7693(6) 0.88160(19) 0.6036(7) 0.0302(9) Uani 1 1 d .
H1A H 0.8663 0.8564 0.6015 0.045 Uiso 1 1 calc R
O2 O 0.6076(7) 0.88707(18) 0.2249(7) 0.0296(9) Uani 1 1 d .
H2A H 0.5499 0.9117 0.1136 0.044 Uiso 1 1 calc R
O3 O 0.5919(7) 0.44991(18) 0.1694(6) 0.0305(9) Uani 1 1 d .
H3A H 0.6629 0.4343 0.2991 0.046 Uiso 1 1 calc R
O4 O 0.4844(6) 0.54941(17) -0.0204(6) 0.0168(7) Uani 1 1 d .
O5 O 1.2030(5) 0.87090(15) 0.4571(6) 0.0146(7) Uani 1 1 d .
O6 O 0.1751(6) 0.63680(15) -0.5025(5) 0.0132(7) Uani 1 1 d .
O7 O 1.4418(5) 0.77355(16) 0.5606(5) 0.0127(6) Uani 1 1 d .
O8 O 0.2551(5) 0.64616(16) -0.1138(5) 0.0154(7) Uani 1 1 d .
O9 O 1.5234(5) 0.77945(17) 0.9491(5) 0.0139(7) Uani 1 1 d .
O10 O 1.8289(5) 0.76425(15) 0.8579(5) 0.0121(7) Uani 1 1 d .
O12 O -0.1332(5) 0.65151(17) -0.4087(6) 0.0166(7) Uani 1 1 d .
O13 O 1.1246(5) 0.78283(16) 0.6541(5) 0.0133(7) Uani 1 1 d .
O14 O 0.5750(5) 0.63634(15) -0.2063(5) 0.0138(7) Uani 1 1 d .
O15 O 1.2411(5) 0.77714(16) 1.0608(5) 0.0144(7) Uani 1 1 d .
O16 O 0.7007(6) 0.54968(17) 0.3882(6) 0.0172(8) Uani 1 1 d .
O17 O 1.0298(5) 0.76874(16) 0.2660(5) 0.0114(6) Uani 1 1 d .
O18 O 0.6662(6) 0.65052(15) 0.1803(6) 0.0131(7) Uani 1 1 d .
O19 O 0.9953(5) 0.86720(15) 0.0489(6) 0.0153(7) Uani 1 1 d .
O20 O 1.0905(7) 0.96805(17) 0.2327(6) 0.0296(9) Uani 1 1 d .
H20A H 1.1611 0.9842 0.3615 0.044 Uiso 1 1 calc R
O23 O 0.6951(7) 0.98813(17) 0.4368(7) 0.0349(10) Uani 1 1 d .
H23A H 0.6395 1.0041 0.3078 0.052 Uiso 1 1 calc R
O11 O 0.4551(5) 0.63903(15) -0.6147(6) 0.0147(7) Uani 1 1 d .

loop_
_atom_site_aniso_label
_atom_site_aniso_U_11
_atom_site_aniso_U_22
_atom_site_aniso_U_33
_atom_site_aniso_U_23
_atom_site_aniso_U_13
_atom_site_aniso_U_12
Ca1 0.0142(5) 0.0237(6) 0.0146(5) 0.0003(5) 0.0075(4) 0.0009(4)
Ca2 0.0137(5) 0.0191(5) 0.0138(5) 0.0012(4) 0.0067(4) 0.0011(4)
B1 0.0085(17) 0.0140(17) 0.0077(18) -0.0006(14) 0.0056(14) -0.0001(14)
B2 0.0043(17) 0.0128(18) 0.0073(19) 0.0001(14) 0.0045(14) 0.0010(13)
B3 0.012(2) 0.014(2) 0.020(3) 0.002(2) 0.011(2) 0.002(2)
B4 0.012(2) 0.012(2) 0.020(3) -0.002(2) 0.011(2) 0.001(2)
B5 0.010(2) 0.022(3) 0.017(3) -0.002(2) 0.008(2) -0.002(2)
B6 0.018(3) 0.017(3) 0.012(3) 0.006(2) 0.008(3) 0.001(2)
B7 0.009(2) 0.022(3) 0.012(3) 0.002(2) 0.005(2) 0.001(2)
B8 0.015(3) 0.024(3) 0.015(3) 0.005(2) 0.006(2) 0.002(2)
B9 0.011(2) 0.015(3) 0.007(3) 0.0006(18) 0.002(2) -0.0012(18)
B10 0.010(3) 0.015(2) 0.007(3) -0.0016(19) 0.004(2) -0.0004(19)
B11 0.017(3) 0.027(3) 0.022(3) 0.006(3) 0.005(3) -0.001(2)
O1W 0.040(2) 0.0240(19) 0.012(2) -0.0035(16) 0.0065(18) -0.0023(17)
O1 0.033(2) 0.0245(19) 0.032(2) 0.0067(16) 0.0149(19) 0.0040(16)
O2 0.046(2) 0.0203(19) 0.018(2) 0.0007(16) 0.0114(19) 0.0013(17)
O3 0.048(2) 0.0195(17) 0.0104(19) 0.0047(14) 0.0031(18) 0.0055(16)
O4 0.0154(17) 0.0197(18) 0.0125(19) 0.0002(15) 0.0045(15) -0.0016(14)
O5 0.0137(16) 0.0151(17) 0.0127(19) -0.0008(12) 0.0044(15) 0.0002(13)
O6 0.0064(16) 0.0244(18) 0.0073(18) -0.0010(13) 0.0022(14) -0.0007(13)
O7 0.0089(14) 0.0202(17) 0.0054(15) 0.0026(14) 0.0007(12) -0.0003(14)
O8 0.0117(16) 0.0213(19) 0.0162(19) -0.0030(14) 0.0090(15) 0.0007(14)
O9 0.0123(16) 0.0212(18) 0.0083(16) 0.0009(14) 0.0050(13) 0.0029(15)
O10 0.0071(14) 0.0196(17) 0.0086(16) -0.0020(14) 0.0031(12) -0.0008(14)
O12 0.0111(16) 0.0241(17) 0.0179(18) -0.0074(16) 0.0097(15) -0.0028(15)
O13 0.0110(15) 0.0219(18) 0.0080(16) 0.0031(13) 0.0054(14) 0.0030(13)
O14 0.0066(15) 0.0243(18) 0.0104(18) 0.0008(13) 0.0042(14) -0.0004(12)
O15 0.0099(15) 0.0235(17) 0.0084(16) -0.0009(15) 0.0033(13) -0.0009(14)
O16 0.0241(19) 0.0143(17) 0.018(2) -0.0016(15) 0.0145(17) 0.0003(15)
O17 0.0122(14) 0.0161(15) 0.0055(15) 0.0001(13) 0.0039(13) -0.0001(15)
O18 0.0156(16) 0.0160(17) 0.0136(18) -0.0015(14) 0.0116(15) -0.0036(15)
O19 0.0174(17) 0.0150(17) 0.0107(18) 0.0023(13) 0.0046(15) 0.0001(13)
O20 0.048(2) 0.0186(18) 0.013(2) -0.0020(14) 0.0071(18) -0.0080(16)
O23 0.057(3) 0.023(2) 0.019(2) 0.0026(16) 0.013(2) 0.0003(18)
O11 0.0092(15) 0.0259(19) 0.0101(17) 0.0013(13) 0.0056(14) 0.0007(12)

loop_
_atom_type_symbol
_atom_type_description
_atom_type_scat_dispersion_real
_atom_type_scat_dispersion_imag
_atom_type_scat_source
C C 0.0033 0.0016 'International Tables Vol C Tables 4.2.6.8 and 6.1.1.4'
H H 0.0000 0.0000 'International Tables Vol C Tables 4.2.6.8 and 6.1.1.4'
B B 0.0013 0.0007 'International Tables Vol C Tables 4.2.6.8 and 6.1.1.4'
N N 0.0061 0.0033 'International Tables Vol C Tables 4.2.6.8 and 6.1.1.4'
O O 0.0106 0.0060 'International Tables Vol C Tables 4.2.6.8 and 6.1.1.4'
Ca Ca 0.2262 0.3064 'International Tables Vol C Tables 4.2.6.8 and 6.1.1.4'

loop_
_geom_angle_atom_site_label_1
_geom_angle_atom_site_label_2
_geom_angle_atom_site_label_3
_geom_angle
_geom_angle_site_symmetry_1
_geom_angle_site_symmetry_3
O7 Ca1 O9 121.81(10) 1_455 1_454
O7 Ca1 O2 96.50(12) 1_455 .
O9 Ca1 O2 66.39(12) 1_454 .
O7 Ca1 O13 113.79(10) 1_455 .
O9 Ca1 O13 123.51(10) 1_454 .
O2 Ca1 O13 99.44(12) . .
O7 Ca1 O1 71.66(12) 1_455 .
O9 Ca1 O1 117.45(12) 1_454 .
O2 Ca1 O1 51.09(12) . .
O13 Ca1 O1 70.57(12) . .
O7 Ca1 O17 168.33(10) 1_455 .
O9 Ca1 O17 69.86(9) 1_454 .
O2 Ca1 O17 88.08(11) . .
O13 Ca1 O17 54.71(9) . .
O1 Ca1 O17 103.55(11) . .
O7 Ca1 O15 69.21(9) 1_455 1_454
O9 Ca1 O15 52.65(9) 1_454 1_454
O2 Ca1 O15 72.65(12) . 1_454
O13 Ca1 O15 171.99(12) . 1_454
O1 Ca1 O15 104.36(11) . 1_454
O17 Ca1 O15 122.45(9) . 1_454
O7 Ca1 O18 109.73(10) 1_455 .
O9 Ca1 O18 68.26(11) 1_454 .
O2 Ca1 O18 134.54(11) . .
O13 Ca1 O18 102.68(11) . .
O1 Ca1 O18 172.73(12) . .
O17 Ca1 O18 73.67(9) . .
O15 Ca1 O18 82.64(10) 1_454 .
O7 Ca1 O12 87.50(10) 1_455 1_656
O9 Ca1 O12 118.85(11) 1_454 1_656
O2 Ca1 O12 170.21(13) . 1_656
O13 Ca1 O12 70.78(11) . 1_656
O1 Ca1 O12 122.72(11) . 1_656
O17 Ca1 O12 86.37(10) . 1_656
O15 Ca1 O12 117.14(10) 1_454 1_656
O18 Ca1 O12 50.92(10) . 1_656
O7 Ca1 O10 50.89(8) 1_455 1_455
O9 Ca1 O10 172.70(9) 1_454 1_455
O2 Ca1 O10 112.53(11) . 1_455
O13 Ca1 O10 63.67(9) . 1_455
O1 Ca1 O10 62.12(10) . 1_455
O17 Ca1 O10 117.44(9) . 1_455
O15 Ca1 O10 120.06(9) 1_454 1_455
O18 Ca1 O10 112.84(9) . 1_455
O12 Ca1 O10 63.42(9) 1_656 1_455
O7 Ca1 B1 141.48(12) 1_455 .
O9 Ca1 B1 94.37(12) 1_454 .
O2 Ca1 B1 85.66(14) . .
O13 Ca1 B1 29.22(11) . .
O1 Ca1 B1 80.50(13) . .
O17 Ca1 B1 27.94(11) . .
O15 Ca1 B1 145.51(12) 1_454 .
O18 Ca1 B1 94.86(12) . .
O12 Ca1 B1 85.67(12) 1_656 .
O10 Ca1 B1 92.73(11) 1_455 .
O7 Ca1 B3 95.26(12) 1_455 1_454
O9 Ca1 B3 26.57(11) 1_454 1_454
O2 Ca1 B3 67.02(14) . 1_454
O13 Ca1 B3 149.58(12) . 1_454
O1 Ca1 B3 113.17(13) . 1_454
O17 Ca1 B3 96.41(11) . 1_454
O15 Ca1 B3 26.08(11) 1_454 1_454
O18 Ca1 B3 74.00(12) . 1_454
O12 Ca1 B3 121.64(12) 1_656 1_454
O10 Ca1 B3 146.13(11) 1_455 1_454
B1 Ca1 B3 120.37(14) . 1_454
O1W Ca2 O6 73.61(12) . 1_656
O1W Ca2 O8 88.52(12) . 1_655
O6 Ca2 O8 120.53(11) 1_656 1_655
O1W Ca2 O14 85.39(12) . .
O6 Ca2 O14 122.66(10) 1_656 .
O8 Ca2 O14 111.28(10) 1_655 .
O1W Ca2 O10 155.21(12) . 1_454
O6 Ca2 O10 127.24(10) 1_656 1_454
O8 Ca2 O10 90.21(10) 1_655 1_454
O14 Ca2 O10 72.05(10) . 1_454
O1W Ca2 O17 145.90(12) . .
O6 Ca2 O17 73.01(10) 1_656 .
O8 Ca2 O17 114.54(11) 1_655 .
O14 Ca2 O17 107.01(10) . .
O10 Ca2 O17 54.76(9) 1_454 .
O1W Ca2 O18 85.65(12) . .
O6 Ca2 O18 70.77(11) 1_656 .
O8 Ca2 O18 165.10(11) 1_655 .
O14 Ca2 O18 54.61(10) . .
O10 Ca2 O18 89.37(10) 1_454 .
O17 Ca2 O18 77.03(9) . .
O1W Ca2 O11 77.60(12) . 1_656
O6 Ca2 O11 52.38(9) 1_656 1_656
O8 Ca2 O11 68.62(10) 1_655 1_656
O14 Ca2 O11 162.99(11) . 1_656
O10 Ca2 O11 124.63(10) 1_454 1_656
O17 Ca2 O11 87.54(10) . 1_656
O18 Ca2 O11 123.12(10) . 1_656
O1W Ca2 B2 174.09(14) . .
O6 Ca2 B2 101.67(13) 1_656 .
O8 Ca2 B2 90.96(12) 1_655 .
O14 Ca2 B2 100.27(12) . .
O10 Ca2 B2 30.65(12) 1_454 .
O17 Ca2 B2 30.57(12) . .
O18 Ca2 B2 96.23(12) . .
O11 Ca2 B2 96.73(12) 1_656 .
O1W Ca2 O12 95.03(12) . 1_655
O6 Ca2 O12 166.44(10) 1_656 1_655
O8 Ca2 O12 50.31(9) 1_655 1_655
O14 Ca2 O12 62.22(9) . 1_655
O10 Ca2 O12 65.70(9) 1_454 1_655
O17 Ca2 O12 118.95(10) . 1_655
O18 Ca2 O12 116.57(9) . 1_655
O11 Ca2 O12 118.76(9) 1_656 1_655
B2 Ca2 O12 89.15(13) . 1_655
O1W Ca2 O15 146.91(12) . 1_554
O6 Ca2 O15 102.70(10) 1_656 1_554
O8 Ca2 O15 64.58(9) 1_655 1_554
O14 Ca2 O15 121.16(10) . 1_554
O10 Ca2 O15 50.16(8) 1_454 1_554
O17 Ca2 O15 50.30(9) . 1_554
O18 Ca2 O15 124.98(10) . 1_554
O11 Ca2 O15 74.84(9) 1_656 1_554
B2 Ca2 O15 29.66(11) . 1_554
O12 Ca2 O15 82.64(9) 1_655 1_554
O1W Ca2 B10 76.12(13) . 1_656
O6 Ca2 B10 26.40(11) 1_656 1_656
O8 Ca2 B10 94.75(12) 1_655 1_656
O14 Ca2 B10 147.66(12) . 1_656
O10 Ca2 B10 128.64(12) 1_454 1_656
O17 Ca2 B10 77.18(11) . 1_656
O18 Ca2 B10 97.14(12) . 1_656
O11 Ca2 B10 26.16(11) 1_656 1_656
B2 Ca2 B10 98.07(13) . 1_656
O12 Ca2 B10 144.60(11) 1_655 1_656
O15 Ca2 B10 86.77(11) 1_554 1_656
O17 B1 O5 112.6(4) . .
O17 B1 O13 107.0(4) . .
O5 B1 O13 109.1(4) . .
O17 B1 O7 111.9(4) . .
O5 B1 O7 108.0(4) . .
O13 B1 O7 108.1(4) . .
O17 B1 Ca1 58.9(2) . .
O5 B1 Ca1 103.6(3) . .
O13 B1 Ca1 54.78(19) . .
O7 B1 Ca1 147.9(3) . .
O19 B2 O17 112.7(4) . .
O19 B2 O10 112.6(4) . 1_454
O17 B2 O10 107.9(3) . 1_454
O19 B2 O15 110.8(4) . 1_554
O17 B2 O15 106.5(3) . 1_554
O10 B2 O15 105.9(4) 1_454 1_554
O19 B2 Ca2 171.7(3) . .
O17 B2 Ca2 63.6(2) . .
O10 B2 Ca2 63.5(2) 1_454 .
O15 B2 Ca2 77.5(2) 1_554 .
O15 B3 O13 127.6(4) . .
O15 B3 O9 112.9(4) . .
O13 B3 O9 119.4(4) . .
O15 B3 Ca1 59.7(2) . 1_656
O13 B3 Ca1 172.5(3) . 1_656
O9 B3 Ca1 53.2(2) . 1_656
O7 B4 O10 119.5(4) . .
O7 B4 O9 120.9(4) . .
O10 B4 O9 119.5(4) . .
O7 B4 Ca1 51.2(2) . 1_655
O10 B4 Ca1 68.7(2) . 1_655
O9 B4 Ca1 170.7(3) . 1_655
O20 B5 O5 122.0(5) . .
O20 B5 O19 116.9(5) . .
O5 B5 O19 121.0(4) . .
O12 B6 O11 107.4(4) 1_656 1_556
O12 B6 O16 112.1(4) 1_656 .
O11 B6 O16 110.3(4) 1_556 .
O12 B6 O18 109.3(4) 1_656 .
O11 B6 O18 106.9(4) 1_556 .
O16 B6 O18 110.7(4) . .
O12 B6 Ca1 65.1(2) 1_656 .
O11 B6 Ca1 78.8(3) 1_556 .
O16 B6 Ca1 170.8(3) . .
O18 B6 Ca1 63.9(2) . .
O18 B7 O4 113.5(4) . .
O18 B7 O8 112.4(4) . .
O4 B7 O8 106.7(4) . .
O18 B7 O14 106.6(4) . .
O4 B7 O14 107.5(4) . .
O8 B7 O14 110.0(4) . .
O18 B7 Ca2 56.7(2) . .
O4 B7 Ca2 107.5(3) . .
O8 B7 Ca2 145.4(3) . .
O14 B7 Ca2 54.1(2) . .
O4 B8 O16 121.8(5) . .
O4 B8 O3 115.6(5) . .
O16 B8 O3 122.6(5) . .
O12 B9 O8 119.1(4) . .
O12 B9 O6 121.2(4) . .
O8 B9 O6 119.7(4) . .
O12 B9 Ca2 67.9(2) . 1_455
O8 B9 Ca2 51.3(2) . 1_455
O6 B9 Ca2 170.8(3) . 1_455
O14 B10 O11 127.7(4) . .
O14 B10 O6 120.4(4) . .
O11 B10 O6 111.9(4) . .
O14 B10 Ca2 170.3(3) . 1_454
O11 B10 Ca2 59.8(2) . 1_454
O6 B10 Ca2 52.6(2) . 1_454
O23 B11 O1 124.4(6) . .
O23 B11 O2 126.4(5) . .
O1 B11 O2 109.2(5) . .
O23 B11 Ca1 177.6(4) . .
O1 B11 Ca1 56.9(3) . .
O2 B11 Ca1 52.4(3) . .
B11 O1 Ca1 97.4(3) . .
B11 O2 Ca1 102.2(3) . .
B8 O4 B7 121.3(4) . .
B5 O5 B1 122.2(4) . .
B10 O6 B9 120.5(4) . .
B10 O6 Ca2 101.0(3) . 1_454
B9 O6 Ca2 135.3(3) . 1_454
B4 O7 B1 120.1(3) . .
B4 O7 Ca1 103.7(2) . 1_655
B1 O7 Ca1 131.1(2) . 1_655
B9 O8 B7 119.4(4) . .
B9 O8 Ca2 103.8(3) . 1_455
B7 O8 Ca2 132.7(3) . 1_455
B4 O9 B3 120.4(4) . .
B4 O9 Ca1 138.4(3) . 1_656
B3 O9 Ca1 100.3(3) . 1_656
B4 O10 B2 124.3(4) . 1_656
B4 O10 Ca2 114.7(3) . 1_656
B2 O10 Ca2 85.8(2) 1_656 1_656
B4 O10 Ca1 85.4(3) . 1_655
B2 O10 Ca1 130.7(2) 1_656 1_655
Ca2 O10 Ca1 119.10(11) 1_656 1_655
B9 O12 B6 124.9(4) . 1_454
B9 O12 Ca1 112.0(3) . 1_454
B6 O12 Ca1 86.8(3) 1_454 1_454
B9 O12 Ca2 86.7(3) . 1_455
B6 O12 Ca2 135.3(3) 1_454 1_455
Ca1 O12 Ca2 111.74(11) 1_454 1_455
B3 O13 B1 121.3(4) . .
B3 O13 Ca1 142.7(3) . .
B1 O13 Ca1 96.0(2) . .
B10 O14 B7 119.4(4) . .
B10 O14 Ca2 143.4(3) . .
B7 O14 Ca2 97.2(3) . .
B3 O15 B2 126.1(4) . 1_556
B3 O15 Ca1 94.2(3) . 1_656
B2 O15 Ca1 135.6(3) 1_556 1_656
B3 O15 Ca2 114.4(3) . 1_556
B2 O15 Ca2 72.9(2) 1_556 1_556
Ca1 O15 Ca2 109.73(11) 1_656 1_556
B8 O16 B6 118.9(4) . .
B1 O17 B2 114.6(4) . .
B1 O17 Ca2 134.5(3) . .
B2 O17 Ca2 85.8(2) . .
B1 O17 Ca1 93.2(2) . .
B2 O17 Ca1 126.1(2) . .
Ca2 O17 Ca1 107.01(11) . .
B7 O18 B6 114.8(4) . .
B7 O18 Ca2 95.8(2) . .
B6 O18 Ca2 127.3(3) . .
B7 O18 Ca1 133.1(3) . .
B6 O18 Ca1 87.5(3) . .
Ca2 O18 Ca1 102.28(10) . .
B5 O19 B2 118.7(4) . .
B10 O11 B6 126.3(4) . 1_554
B10 O11 Ca2 94.1(3) . 1_454
B6 O11 Ca2 138.3(3) 1_554 1_454

loop_
_geom_bond_atom_site_label_1
_geom_bond_atom_site_label_2
_geom_bond_distance
_geom_bond_site_symmetry_2
Ca1 O7 2.481(3) 1_455
Ca1 O9 2.500(3) 1_454
Ca1 O2 2.510(4) .
Ca1 O13 2.513(3) .
Ca1 O1 2.614(4) .
Ca1 O17 2.623(3) .
Ca1 O15 2.661(3) 1_454
Ca1 O18 2.765(3) .
Ca1 O12 2.795(4) 1_656
Ca1 O10 2.889(3) 1_455
Ca1 B1 3.059(5) .
Ca1 B3 3.073(6) 1_454
Ca2 O1W 2.291(4) .
Ca2 O6 2.490(3) 1_656
Ca2 O8 2.516(3) 1_655
Ca2 O14 2.534(3) .
Ca2 O10 2.582(3) 1_454
Ca2 O17 2.583(3) .
Ca2 O18 2.608(3) .
Ca2 O11 2.665(3) 1_656
Ca2 B2 2.876(5) .
Ca2 O12 2.906(3) 1_655
Ca2 O15 2.938(3) 1_554
Ca2 B10 3.076(5) 1_656
B1 O17 1.435(6) .
B1 O5 1.471(6) .
B1 O13 1.502(5) .
B1 O7 1.507(6) .
B2 O19 1.442(6) .
B2 O17 1.467(6) .
B2 O10 1.470(6) 1_454
B2 O15 1.489(5) 1_554
B3 O15 1.354(6) .
B3 O13 1.356(6) .
B3 O9 1.397(6) .
B3 Ca1 3.073(6) 1_656
B4 O7 1.349(6) .
B4 O10 1.356(5) .
B4 O9 1.381(6) .
B4 Ca1 3.092(5) 1_655
B5 O20 1.355(6) .
B5 O5 1.360(7) .
B5 O19 1.368(6) .
B6 O12 1.453(7) 1_656
B6 O11 1.473(6) 1_556
B6 O16 1.476(7) .
B6 O18 1.478(6) .
B7 O18 1.440(6) .
B7 O4 1.467(7) .
B7 O8 1.487(6) .
B7 O14 1.502(6) .
B8 O4 1.359(7) .
B8 O16 1.363(7) .
B8 O3 1.376(7) .
B9 O12 1.346(6) .
B9 O8 1.359(6) .
B9 O6 1.399(6) .
B9 Ca2 3.132(5) 1_455
B10 O14 1.354(6) .
B10 O11 1.359(6) .
B10 O6 1.393(6) .
B10 Ca2 3.076(5) 1_454
B11 O23 1.339(7) .
B11 O1 1.355(7) .
B11 O2 1.357(8) .
O6 Ca2 2.490(3) 1_454
O7 Ca1 2.481(3) 1_655
O8 Ca2 2.516(3) 1_455
O9 Ca1 2.500(3) 1_656
O10 B2 1.470(6) 1_656
O10 Ca2 2.582(3) 1_656
O10 Ca1 2.889(3) 1_655
O12 B6 1.453(7) 1_454
O12 Ca1 2.795(4) 1_454
O12 Ca2 2.906(3) 1_455
O15 B2 1.489(5) 1_556
O15 Ca1 2.661(3) 1_656
O15 Ca2 2.938(3) 1_556
O11 B6 1.473(6) 1_554
O11 Ca2 2.665(3) 1_454
